data_4081860
loop_
_publ_author_name
'Harlow, Gregory P.'
'Zakharov, Lev N.'
'Wu, Gang'
'Liu, Shih-Yuan'

_publ_section_title
;
 Thermodynamically Controlled, Dynamic Binding of Diols to a 1,2-BN
 Cyclohexane Derivative
;
_journal_issue 22
_journal_name_full Organometallics
_journal_page_first 6650
_journal_paper_doi 10.1021/om400697r
_journal_volume 32
_journal_year 2013
_chemical_formula_sum 'C15 H24 B N O2'
_chemical_formula_weight 261.16
_chemical_name_systematic
;

 ?

;
_space_group_IT_number 14
_symmetry_cell_setting monoclinic
_symmetry_space_group_name_Hall '-P 2ybc'
_symmetry_space_group_name_H-M 'P 1 21/c 1'
_atom_sites_solution_hydrogens difmap
_atom_sites_solution_primary direct
_atom_sites_solution_secondary difmap
_audit_creation_method SHELXLTL
_cell_angle_alpha 90.00
_cell_angle_beta 102.7230(10)
_cell_angle_gamma 90.00
_cell_formula_units_Z 8
_cell_length_a 20.1813(16)
_cell_length_b 15.9646(12)
_cell_length_c 9.3000(7)
_cell_measurement_reflns_used 8810
_cell_measurement_temperature 193(2)
_cell_measurement_theta_max 27.96
_cell_measurement_theta_min 2.43
_cell_volume 2922.8(4)
_computing_cell_refinement 'Bruker SAINT'
_computing_data_collection 'Bruker SMART'
_computing_data_reduction 'Bruker SAINT'
_computing_molecular_graphics 'Bruker SHELXTL'
_computing_publication_material 'Bruker SHELXTL'
_computing_structure_refinement 'Bruker SHELXTL'
_computing_structure_solution 'Bruker SHELXTL'
_diffrn_ambient_temperature 193(2)
_diffrn_measured_fraction_theta_full 1.000
_diffrn_measured_fraction_theta_max 1.000
_diffrn_measurement_device_type 'Bruker Apex CCD area detector'
_diffrn_measurement_method 'phi and omega scans'
_diffrn_radiation_monochromator graphite
_diffrn_radiation_source 'fine-focus sealed tube'
_diffrn_radiation_type MoK\a
_diffrn_radiation_wavelength 0.71073
_diffrn_reflns_av_R_equivalents 0.0282
_diffrn_reflns_av_sigmaI/netI 0.0209
_diffrn_reflns_limit_h_max 25
_diffrn_reflns_limit_h_min -25
_diffrn_reflns_limit_k_max 20
_diffrn_reflns_limit_k_min -20
_diffrn_reflns_limit_l_max 11
_diffrn_reflns_limit_l_min -11
_diffrn_reflns_number 32336
_diffrn_reflns_theta_full 27.00
_diffrn_reflns_theta_max 27.00
_diffrn_reflns_theta_min 1.03
_exptl_absorpt_coefficient_mu 0.076
_exptl_absorpt_correction_T_max 0.9939
_exptl_absorpt_correction_T_min 0.9842
_exptl_absorpt_correction_type multi-scan
_exptl_absorpt_process_details SADABS
_exptl_crystal_colour colorless
_exptl_crystal_density_diffrn 1.187
_exptl_crystal_density_method 'not measured'
_exptl_crystal_description block
_exptl_crystal_F_000 1136
_exptl_crystal_size_max 0.21
_exptl_crystal_size_mid 0.14
_exptl_crystal_size_min 0.08
_refine_diff_density_max 0.293
_refine_diff_density_min -0.179
_refine_diff_density_rms 0.033
_refine_ls_extinction_method none
_refine_ls_goodness_of_fit_ref 1.026
_refine_ls_hydrogen_treatment refall
_refine_ls_matrix_type full
_refine_ls_number_parameters 535
_refine_ls_number_reflns 6373
_refine_ls_number_restraints 0
_refine_ls_restrained_S_all 1.026
_refine_ls_R_factor_all 0.0492
_refine_ls_R_factor_gt 0.0399
_refine_ls_shift/su_max 0.000
_refine_ls_shift/su_mean 0.000
_refine_ls_structure_factor_coef Fsqd
_refine_ls_weighting_details 'calc w=1/[\s^2^(Fo^2^)+(0.0550P)^2^+0.5687P] where P=(Fo^2^+2Fc^2^)/3'
_refine_ls_weighting_scheme calc
_refine_ls_wR_factor_gt 0.0996
_refine_ls_wR_factor_ref 0.1080
_reflns_number_gt 5283
_reflns_number_total 6373
_reflns_threshold_expression >2sigma(I)
_cod_data_source_file om400697r_si_001.cif
_cod_data_source_block liu173a
_cod_depositor_comments
;
The following automatic conversions were performed:

'_symmetry_cell_setting' value 'Monoclinic' changed to 'monoclinic'
according to /home/saulius/struct/CIF-dictionaries/cif_core.dic
dictionary named 'cif_core.dic' version 2.4.2 from 2011-04-26.

Automatic conversion script
Id: cif_fix_values 1891 2012-01-12 08:04:46Z andrius 
;
_cod_original_sg_symbol_H-M P2(1)/c
_cod_database_code 4081860

loop_
_symmetry_equiv_pos_as_xyz
'x, y, z'
'-x, y+1/2, -z+1/2'
'-x, -y, -z'
'x, -y-1/2, z-1/2'

loop_
_atom_site_label
_atom_site_type_symbol
_atom_site_fract_x
_atom_site_fract_y
_atom_site_fract_z
_atom_site_U_iso_or_equiv
_atom_site_adp_type
_atom_site_occupancy
_atom_site_symmetry_multiplicity
_atom_site_calc_flag
O1 O 0.45063(4) 0.51216(5) 0.32829(8) 0.02622(18) Uani 1 1 d
O2 O 0.33319(4) 0.55636(5) 0.31896(9) 0.02939(19) Uani 1 1 d
N1 N 0.40191(5) 0.51389(6) 0.55443(10) 0.0235(2) Uani 1 1 d
B1 B 0.40382(6) 0.56059(8) 0.39624(13) 0.0242(2) Uani 1 1 d
C1 C 0.36262(6) 0.56513(7) 0.64130(13) 0.0307(3) Uani 1 1 d
C2 C 0.39114(7) 0.65289(8) 0.67309(15) 0.0364(3) Uani 1 1 d
C3 C 0.39347(7) 0.70152(7) 0.53381(15) 0.0347(3) Uani 1 1 d
C4 C 0.43410(6) 0.65303(7) 0.44084(14) 0.0293(2) Uani 1 1 d
C5 C 0.37445(6) 0.42629(7) 0.53326(13) 0.0272(2) Uani 1 1 d
C6 C 0.37141(6) 0.38250(7) 0.67549(12) 0.0266(2) Uani 1 1 d
C7 C 0.30954(7) 0.36832(8) 0.71308(15) 0.0367(3) Uani 1 1 d
C8 C 0.30661(8) 0.32790(9) 0.84383(16) 0.0447(3) Uani 1 1 d
C9 C 0.36512(8) 0.30091(8) 0.93747(16) 0.0436(3) Uani 1 1 d
C10 C 0.42707(8) 0.31420(8) 0.90150(15) 0.0413(3) Uani 1 1 d
C11 C 0.43035(7) 0.35501(8) 0.77138(14) 0.0330(3) Uani 1 1 d
C12 C 0.42566(7) 0.46639(8) 0.19647(13) 0.0329(3) Uani 1 1 d
C13 C 0.39579(7) 0.52096(9) 0.06357(13) 0.0373(3) Uani 1 1 d
C14 C 0.32294(7) 0.54875(9) 0.05398(14) 0.0392(3) Uani 1 1 d
C15 C 0.31284(6) 0.60050(9) 0.18380(14) 0.0353(3) Uani 1 1 d
O1' O 0.06026(4) 0.56826(5) 0.45645(9) 0.0337(2) Uani 1 1 d
O2' O 0.12090(4) 0.65198(6) 0.66459(11) 0.0408(2) Uani 1 1 d
N1' N 0.01900(5) 0.57963(7) 0.69203(11) 0.0333(2) Uani 1 1 d
B1' B 0.08618(7) 0.57463(9) 0.61669(16) 0.0325(3) Uani 1 1 d
C1' C 0.04057(7) 0.57765(12) 0.85644(15) 0.0482(4) Uani 1 1 d
C2' C 0.08056(8) 0.49965(14) 0.91172(18) 0.0583(5) Uani 1 1 d
C3' C 0.14421(8) 0.49007(13) 0.84994(18) 0.0557(4) Uani 1 1 d
C4' C 0.12507(7) 0.48974(9) 0.68165(16) 0.0424(3) Uani 1 1 d
C5' C -0.02576(6) 0.65327(9) 0.64127(16) 0.0376(3) Uani 1 1 d
C6' C -0.08864(6) 0.65617(8) 0.70434(14) 0.0364(3) Uani 1 1 d
C7' C -0.13502(6) 0.59029(9) 0.68206(15) 0.0367(3) Uani 1 1 d
C8' C -0.19261(6) 0.59281(10) 0.74094(15) 0.0406(3) Uani 1 1 d
C9' C -0.20434(7) 0.66123(11) 0.82200(16) 0.0493(4) Uani 1 1 d
C10' C -0.15896(8) 0.72720(12) 0.84448(19) 0.0591(4) Uani 1 1 d
C11' C -0.10148(7) 0.72475(11) 0.78531(18) 0.0511(4) Uani 1 1 d
C12' C 0.06766(7) 0.63710(9) 0.36441(17) 0.0433(3) Uani 1 1 d
C13' C 0.14076(8) 0.65610(11) 0.3566(2) 0.0532(4) Uani 1 1 d
C14' C 0.18081(8) 0.70599(10) 0.4855(2) 0.0542(4) Uani 1 1 d
C15' C 0.18586(7) 0.66474(10) 0.6332(2) 0.0485(4) Uani 1 1 d
H1N H 0.4472(7) 0.5106(8) 0.6038(14) 0.026(3) Uiso 1 1 d
H1'N H -0.0055(7) 0.5329(9) 0.6604(15) 0.036(4) Uiso 1 1 d
H1A H 0.3624(7) 0.5357(9) 0.7344(16) 0.035(3) Uiso 1 1 d
H1B H 0.3154(7) 0.5673(8) 0.5799(15) 0.033(3) Uiso 1 1 d
H1C H 0.0695(9) 0.6300(11) 0.8865(18) 0.054(5) Uiso 1 1 d
H1D H -0.0005(8) 0.5831(9) 0.8982(16) 0.045(4) Uiso 1 1 d
H2A H 0.3633(8) 0.6813(10) 0.7311(17) 0.048(4) Uiso 1 1 d
H2B H 0.4376(8) 0.6484(9) 0.7383(16) 0.039(4) Uiso 1 1 d
H2C H 0.0513(9) 0.4484(12) 0.884(2) 0.061(5) Uiso 1 1 d
H2D H 0.0922(9) 0.5045(11) 1.021(2) 0.064(5) Uiso 1 1 d
H3A H 0.3473(7) 0.7090(8) 0.4771(14) 0.032(3) Uiso 1 1 d
H3B H 0.4138(7) 0.7590(10) 0.5620(16) 0.045(4) Uiso 1 1 d
H3C H 0.1675(9) 0.4372(12) 0.8890(19) 0.062(5) Uiso 1 1 d
H3D H 0.1763(9) 0.5389(12) 0.884(2) 0.065(5) Uiso 1 1 d
H4A H 0.4375(7) 0.6860(9) 0.3494(15) 0.034(3) Uiso 1 1 d
H4B H 0.4824(7) 0.6480(8) 0.4982(15) 0.032(3) Uiso 1 1 d
H4C H 0.0959(8) 0.4401(10) 0.6453(17) 0.050(4) Uiso 1 1 d
H4D H 0.1666(8) 0.4815(10) 0.6399(17) 0.048(4) Uiso 1 1 d
H5A H 0.3284(7) 0.4311(8) 0.4715(15) 0.033(3) Uiso 1 1 d
H5B H 0.4049(7) 0.3953(8) 0.4806(14) 0.029(3) Uiso 1 1 d
H5C H -0.0387(7) 0.6491(9) 0.5332(17) 0.037(4) Uiso 1 1 d
H5D H 0.0007(7) 0.7039(10) 0.6683(16) 0.045(4) Uiso 1 1 d
H7 H 0.2687(8) 0.3874(9) 0.6458(17) 0.045(4) Uiso 1 1 d
H7' H -0.1263(8) 0.5413(10) 0.6275(17) 0.047(4) Uiso 1 1 d
H8 H 0.2636(8) 0.3183(10) 0.8661(18) 0.054(4) Uiso 1 1 d
H8' H -0.2255(8) 0.5466(10) 0.7245(17) 0.048(4) Uiso 1 1 d
H9 H 0.3630(8) 0.2734(10) 1.0264(19) 0.053(4) Uiso 1 1 d
H9' H -0.2448(9) 0.6625(10) 0.8614(18) 0.057(5) Uiso 1 1 d
H10 H 0.4689(8) 0.2962(10) 0.9671(18) 0.050(4) Uiso 1 1 d
H10' H -0.1669(9) 0.7775(12) 0.899(2) 0.069(5) Uiso 1 1 d
H11 H 0.4724(7) 0.3652(9) 0.7476(15) 0.037(4) Uiso 1 1 d
H11' H -0.0694(9) 0.7734(11) 0.8021(19) 0.061(5) Uiso 1 1 d
H12A H 0.3918(7) 0.4237(9) 0.2102(15) 0.040(4) Uiso 1 1 d
H12B H 0.4659(7) 0.4352(9) 0.1753(15) 0.039(4) Uiso 1 1 d
H12C H 0.0410(7) 0.6228(9) 0.2639(17) 0.043(4) Uiso 1 1 d
H12D H 0.0457(8) 0.6889(10) 0.3979(16) 0.046(4) Uiso 1 1 d
H13A H 0.3978(8) 0.4877(10) -0.0254(18) 0.050(4) Uiso 1 1 d
H13B H 0.4252(7) 0.5691(9) 0.0636(15) 0.034(3) Uiso 1 1 d
H13C H 0.1651(9) 0.6031(12) 0.3489(18) 0.057(5) Uiso 1 1 d
H13D H 0.1384(9) 0.6866(12) 0.264(2) 0.071(5) Uiso 1 1 d
H14A H 0.3081(8) 0.5823(10) -0.0392(17) 0.047(4) Uiso 1 1 d
H14B H 0.2937(8) 0.4979(10) 0.0440(17) 0.049(4) Uiso 1 1 d
H14C H 0.2278(9) 0.7167(11) 0.4736(18) 0.061(5) Uiso 1 1 d
H14D H 0.1599(9) 0.7615(12) 0.4873(19) 0.062(5) Uiso 1 1 d
H15A H 0.3389(7) 0.6544(9) 0.1892(15) 0.034(3) Uiso 1 1 d
H15B H 0.2646(8) 0.6153(9) 0.1745(15) 0.040(4) Uiso 1 1 d
H15C H 0.2130(8) 0.7011(11) 0.7166(19) 0.056(4) Uiso 1 1 d
H15D H 0.2101(8) 0.6123(10) 0.6350(16) 0.045(4) Uiso 1 1 d

loop_
_atom_site_aniso_label
_atom_site_aniso_U_11
_atom_site_aniso_U_22
_atom_site_aniso_U_33
_atom_site_aniso_U_23
_atom_site_aniso_U_13
_atom_site_aniso_U_12
O1 0.0245(4) 0.0313(4) 0.0222(4) -0.0037(3) 0.0038(3) 0.0013(3)
O2 0.0227(4) 0.0365(4) 0.0282(4) 0.0087(3) 0.0037(3) 0.0005(3)
N1 0.0233(5) 0.0232(4) 0.0237(4) -0.0006(3) 0.0050(4) 0.0010(3)
B1 0.0229(6) 0.0260(6) 0.0239(6) 0.0032(5) 0.0056(5) 0.0013(5)
C1 0.0373(7) 0.0290(6) 0.0291(6) 0.0003(5) 0.0146(5) 0.0047(5)
C2 0.0434(7) 0.0305(6) 0.0382(7) -0.0070(5) 0.0151(6) 0.0045(5)
C3 0.0358(7) 0.0235(6) 0.0479(7) -0.0023(5) 0.0162(6) 0.0014(5)
C4 0.0273(6) 0.0258(6) 0.0368(6) 0.0014(5) 0.0113(5) 0.0007(4)
C5 0.0297(6) 0.0254(5) 0.0262(6) -0.0003(4) 0.0054(5) -0.0028(4)
C6 0.0316(6) 0.0214(5) 0.0281(5) -0.0016(4) 0.0091(4) -0.0011(4)
C7 0.0322(6) 0.0394(7) 0.0392(7) 0.0009(5) 0.0096(5) -0.0047(5)
C8 0.0479(8) 0.0449(8) 0.0476(8) -0.0001(6) 0.0242(7) -0.0120(6)
C9 0.0691(10) 0.0293(6) 0.0372(7) 0.0066(5) 0.0220(7) -0.0014(6)
C10 0.0523(8) 0.0361(7) 0.0350(7) 0.0069(5) 0.0086(6) 0.0140(6)
C11 0.0338(6) 0.0330(6) 0.0337(6) 0.0027(5) 0.0106(5) 0.0056(5)
C12 0.0377(7) 0.0334(6) 0.0252(6) -0.0050(5) 0.0019(5) 0.0041(5)
C13 0.0418(7) 0.0458(8) 0.0233(6) -0.0003(5) 0.0048(5) 0.0030(6)
C14 0.0371(7) 0.0483(8) 0.0273(6) 0.0069(6) -0.0033(5) -0.0008(6)
C15 0.0278(6) 0.0429(7) 0.0339(6) 0.0126(5) 0.0037(5) 0.0065(5)
O1' 0.0308(4) 0.0338(4) 0.0386(5) 0.0052(4) 0.0121(4) 0.0009(3)
O2' 0.0247(4) 0.0442(5) 0.0560(6) -0.0081(4) 0.0146(4) -0.0027(4)
N1' 0.0241(5) 0.0408(6) 0.0349(6) 0.0015(4) 0.0061(4) 0.0008(4)
B1' 0.0226(6) 0.0372(7) 0.0390(7) 0.0011(6) 0.0095(5) 0.0024(5)
C1' 0.0293(7) 0.0819(11) 0.0339(7) 0.0005(7) 0.0080(5) 0.0003(7)
C2' 0.0379(8) 0.0946(14) 0.0391(8) 0.0202(8) 0.0012(6) 0.0029(8)
C3' 0.0339(7) 0.0783(12) 0.0510(9) 0.0175(8) 0.0007(6) 0.0112(8)
C4' 0.0320(7) 0.0458(8) 0.0490(8) 0.0075(6) 0.0079(6) 0.0079(6)
C5' 0.0287(6) 0.0381(7) 0.0477(8) -0.0001(6) 0.0124(6) 0.0022(5)
C6' 0.0253(6) 0.0448(7) 0.0390(7) -0.0026(5) 0.0068(5) 0.0040(5)
C7' 0.0308(6) 0.0416(7) 0.0384(7) 0.0021(6) 0.0094(5) 0.0037(5)
C8' 0.0282(6) 0.0529(8) 0.0407(7) 0.0101(6) 0.0074(5) 0.0045(6)
C9' 0.0287(7) 0.0771(11) 0.0440(8) 0.0023(7) 0.0118(6) 0.0125(7)
C10' 0.0370(8) 0.0782(12) 0.0626(10) -0.0276(9) 0.0118(7) 0.0093(8)
C11' 0.0307(7) 0.0588(9) 0.0630(10) -0.0213(8) 0.0088(6) 0.0008(6)
C12' 0.0416(7) 0.0426(8) 0.0471(8) 0.0133(6) 0.0125(6) 0.0021(6)
C13' 0.0523(9) 0.0507(9) 0.0651(10) 0.0120(8) 0.0310(8) -0.0035(7)
C14' 0.0363(8) 0.0451(8) 0.0876(12) 0.0061(8) 0.0275(8) -0.0046(6)
C15' 0.0253(6) 0.0499(9) 0.0728(10) -0.0059(8) 0.0166(7) -0.0024(6)

loop_
_atom_type_symbol
_atom_type_description
_atom_type_scat_dispersion_real
_atom_type_scat_dispersion_imag
_atom_type_scat_source
C C 0.0033 0.0016 'International Tables Vol C Tables 4.2.6.8 and 6.1.1.4'
H H 0.0000 0.0000 'International Tables Vol C Tables 4.2.6.8 and 6.1.1.4'
B B 0.0013 0.0007 'International Tables Vol C Tables 4.2.6.8 and 6.1.1.4'
N N 0.0061 0.0033 'International Tables Vol C Tables 4.2.6.8 and 6.1.1.4'
O O 0.0106 0.0060 'International Tables Vol C Tables 4.2.6.8 and 6.1.1.4'

loop_
_geom_angle_atom_site_label_1
_geom_angle_atom_site_label_2
_geom_angle_atom_site_label_3
_geom_angle
C12 O1 B1 120.20(9)
C15 O2 B1 118.47(9)
C1 N1 C5 110.87(9)
C1 N1 B1 110.64(8)
C5 N1 B1 112.51(8)
C1 N1 H1N 110.2(8)
C5 N1 H1N 107.8(8)
B1 N1 H1N 104.5(8)
O2 B1 O1 114.70(9)
O2 B1 C4 116.42(9)
O1 B1 C4 110.41(9)
O2 B1 N1 101.93(8)
O1 B1 N1 106.75(8)
C4 B1 N1 105.33(9)
N1 C1 C2 112.75(10)
N1 C1 H1A 108.6(8)
C2 C1 H1A 110.1(8)
N1 C1 H1B 105.3(8)
C2 C1 H1B 110.6(8)
H1A C1 H1B 109.3(11)
C1 C2 C3 112.76(11)
C1 C2 H2A 107.3(9)
C3 C2 H2A 111.4(9)
C1 C2 H2B 108.5(8)
C3 C2 H2B 110.6(8)
H2A C2 H2B 106.0(12)
C2 C3 C4 110.17(10)
C2 C3 H3A 108.6(8)
C4 C3 H3A 109.0(8)
C2 C3 H3B 109.1(8)
C4 C3 H3B 111.6(8)
H3A C3 H3B 108.3(12)
C3 C4 B1 112.85(9)
C3 C4 H4A 110.8(8)
B1 C4 H4A 110.5(8)
C3 C4 H4B 108.6(8)
B1 C4 H4B 109.3(8)
H4A C4 H4B 104.5(11)
N1 C5 C6 113.69(9)
N1 C5 H5A 106.2(8)
C6 C5 H5A 109.4(8)
N1 C5 H5B 106.1(7)
C6 C5 H5B 110.4(7)
H5A C5 H5B 110.9(11)
C7 C6 C11 118.48(11)
C7 C6 C5 120.60(11)
C11 C6 C5 120.92(10)
C6 C7 C8 120.69(13)
C6 C7 H7 118.1(9)
C8 C7 H7 121.2(9)
C9 C8 C7 120.30(13)
C9 C8 H8 120.8(10)
C7 C8 H8 118.9(10)
C8 C9 C10 119.76(12)
C8 C9 H9 120.1(10)
C10 C9 H9 120.1(10)
C9 C10 C11 120.20(13)
C9 C10 H10 120.7(9)
C11 C10 H10 119.0(9)
C10 C11 C6 120.56(12)
C10 C11 H11 120.4(9)
C6 C11 H11 119.0(9)
O1 C12 C13 114.06(10)
O1 C12 H12A 111.4(8)
C13 C12 H12A 109.7(8)
O1 C12 H12B 105.9(8)
C13 C12 H12B 108.4(8)
H12A C12 H12B 107.0(11)
C14 C13 C12 114.80(11)
C14 C13 H13A 108.9(9)
C12 C13 H13A 106.8(9)
C14 C13 H13B 110.7(8)
C12 C13 H13B 108.6(8)
H13A C13 H13B 106.6(12)
C15 C14 C13 114.28(11)
C15 C14 H14A 109.3(9)
C13 C14 H14A 107.8(9)
C15 C14 H14B 109.8(9)
C13 C14 H14B 108.3(9)
H14A C14 H14B 107.2(13)
O2 C15 C14 111.81(11)
O2 C15 H15A 109.6(8)
C14 C15 H15A 110.3(8)
O2 C15 H15B 106.5(8)
C14 C15 H15B 111.4(8)
H15A C15 H15B 107.1(11)
C12' O1' B1' 119.72(11)
C15' O2' B1' 117.89(10)
C5' N1' C1' 111.05(11)
C5' N1' B1' 113.43(10)
C1' N1' B1' 110.49(10)
C5' N1' H1'N 107.2(9)
C1' N1' H1'N 109.2(9)
B1' N1' H1'N 105.1(9)
O2' B1' O1' 114.39(11)
O2' B1' C4' 116.12(11)
O1' B1' C4' 110.86(11)
O2' B1' N1' 102.42(10)
O1' B1' N1' 106.85(9)
C4' B1' N1' 104.90(10)
N1' C1' C2' 112.25(13)
N1' C1' H1C 106.4(9)
C2' C1' H1C 110.5(9)
N1' C1' H1D 108.6(9)
C2' C1' H1D 111.6(9)
H1C C1' H1D 107.3(13)
C1' C2' C3' 112.66(14)
C1' C2' H2C 110.1(10)
C3' C2' H2C 108.5(10)
C1' C2' H2D 105.8(10)
C3' C2' H2D 111.3(10)
H2C C2' H2D 108.4(14)
C2' C3' C4' 110.02(12)
C2' C3' H3C 108.4(10)
C4' C3' H3C 111.3(10)
C2' C3' H3D 109.5(10)
C4' C3' H3D 109.0(10)
H3C C3' H3D 108.6(15)
C3' C4' B1' 111.88(13)
C3' C4' H4C 110.3(9)
B1' C4' H4C 109.7(9)
C3' C4' H4D 110.6(9)
B1' C4' H4D 110.0(9)
H4C C4' H4D 104.1(12)
N1' C5' C6' 113.72(11)
N1' C5' H5C 105.9(8)
C6' C5' H5C 110.0(8)
N1' C5' H5D 108.3(9)
C6' C5' H5D 109.5(9)
H5C C5' H5D 109.1(12)
C11' C6' C7' 118.54(12)
C11' C6' C5' 120.58(12)
C7' C6' C5' 120.88(12)
C8' C7' C6' 120.82(13)
C8' C7' H7' 119.6(9)
C6' C7' H7' 119.5(9)
C9' C8' C7' 119.87(14)
C9' C8' H8' 119.3(9)
C7' C8' H8' 120.8(9)
C8' C9' C10' 119.97(13)
C8' C9' H9' 119.1(10)
C10' C9' H9' 120.9(10)
C9' C10' C11' 120.14(15)
C9' C10' H10' 121.6(11)
C11' C10' H10' 118.2(11)
C6' C11' C10' 120.65(15)
C6' C11' H11' 120.4(10)
C10' C11' H11' 118.9(10)
O1' C12' C13' 114.47(12)
O1' C12' H12C 106.3(8)
C13' C12' H12C 109.2(8)
O1' C12' H12D 109.4(9)
C13' C12' H12D 110.2(9)
H12C C12' H12D 106.9(12)
C14' C13' C12' 114.83(14)
C14' C13' H13C 108.6(10)
C12' C13' H13C 109.6(10)
C14' C13' H13D 110.3(11)
C12' C13' H13D 106.3(11)
H13C C13' H13D 107.0(15)
C15' C14' C13' 114.13(13)
C15' C14' H14C 107.6(10)
C13' C14' H14C 110.9(10)
C15' C14' H14D 108.8(10)
C13' C14' H14D 109.3(11)
H14C C14' H14D 105.7(14)
O2' C15' C14' 111.72(12)
O2' C15' H15C 106.8(9)
C14' C15' H15C 111.1(9)
O2' C15' H15D 111.0(9)
C14' C15' H15D 109.1(9)
H15C C15' H15D 107.1(13)

loop_
_geom_bond_atom_site_label_1
_geom_bond_atom_site_label_2
_geom_bond_distance
O1 C12 1.4207(14)
O1 B1 1.4674(14)
O2 C15 1.4206(14)
O2 B1 1.4496(14)
N1 C1 1.4943(14)
N1 C5 1.5012(14)
N1 B1 1.6572(15)
N1 H1N 0.930(14)
B1 C4 1.6160(17)
C1 C2 1.5188(18)
C1 H1A 0.986(15)
C1 H1B 0.998(14)
C2 C3 1.5198(18)
C2 H2A 0.973(16)
C2 H2B 1.001(15)
C3 C4 1.5270(16)
C3 H3A 0.971(14)
C3 H3B 1.015(16)
C4 H4A 1.016(14)
C4 H4B 1.007(14)
C5 C6 1.5092(16)
C5 H5A 0.982(14)
C5 H5B 0.997(13)
C6 C7 1.3873(16)
C6 C11 1.3913(17)
C7 C8 1.3893(19)
C7 H7 0.968(16)
C8 C9 1.373(2)
C8 H8 0.949(16)
C9 C10 1.380(2)
C9 H9 0.946(17)
C10 C11 1.3886(18)
C10 H10 0.970(16)
C11 H11 0.936(14)
C12 C13 1.5238(17)
C12 H12A 0.994(15)
C12 H12B 1.009(15)
C13 C14 1.5192(19)
C13 H13A 0.991(16)
C13 H13B 0.971(15)
C14 C15 1.5134(19)
C14 H14A 1.006(16)
C14 H14B 0.996(17)
C15 H15A 1.003(14)
C15 H15B 0.986(14)
O1' C12' 1.4211(16)
O1' B1' 1.4701(17)
O2' C15' 1.4191(15)
O2' B1' 1.4410(17)
N1' C5' 1.4944(16)
N1' C1' 1.4951(17)
N1' B1' 1.6595(16)
N1' H1'N 0.908(15)
B1' C4' 1.6152(19)
C1' C2' 1.511(2)
C1' H1C 1.022(17)
C1' H1D 0.994(15)
C2' C3' 1.526(2)
C2' H2C 1.008(19)
C2' H2D 0.996(19)
C3' C4' 1.527(2)
C3' H3C 0.995(19)
C3' H3D 1.02(2)
C4' H4C 1.000(17)
C4' H4D 1.008(16)
C5' C6' 1.5116(17)
C5' H5C 0.984(15)
C5' H5D 0.971(16)
C6' C11' 1.385(2)
C6' C7' 1.3928(19)
C7' C8' 1.3900(18)
C7' H7' 0.970(16)
C8' C9' 1.377(2)
C8' H8' 0.981(16)
C9' C10' 1.381(2)
C9' H9' 0.966(17)
C10' C11' 1.390(2)
C10' H10' 0.98(2)
C11' H11' 1.001(18)
C12' C13' 1.523(2)
C12' H12C 0.996(15)
C12' H12D 1.019(16)
C13' C14' 1.516(3)
C13' H13C 0.988(18)
C13' H13D 0.98(2)
C14' C15' 1.507(2)
C14' H14C 0.993(17)
C14' H14D 0.982(19)
C15' H15C 1.025(17)
C15' H15D 0.968(16)

loop_
_geom_hbond_atom_site_label_D
_geom_hbond_atom_site_label_H
_geom_hbond_atom_site_label_A
_geom_hbond_distance_DH
_geom_hbond_distance_HA
_geom_hbond_distance_DA
_geom_hbond_angle_DHA
_geom_hbond_site_symmetry_A
N1 H1N O1 0.930(14) 2.051(14) 2.9645(12) 167.0(11) 3_666
N1' H1'N O1' 0.908(15) 2.117(16) 3.0110(15) 168.3(12) 3_566

loop_
_geom_torsion_atom_site_label_1
_geom_torsion_atom_site_label_2
_geom_torsion_atom_site_label_3
_geom_torsion_atom_site_label_4
_geom_torsion
C15 O2 B1 O1 -73.21(13)
C15 O2 B1 C4 57.87(14)
C15 O2 B1 N1 171.87(9)
C12 O1 B1 O2 0.39(14)
C12 O1 B1 C4 -133.53(10)
C12 O1 B1 N1 112.48(10)
C1 N1 B1 O2 -66.84(11)
C5 N1 B1 O2 57.78(11)
C1 N1 B1 O1 172.52(9)
C5 N1 B1 O1 -62.86(11)
C1 N1 B1 C4 55.13(11)
C5 N1 B1 C4 179.75(9)
C5 N1 C1 C2 176.69(10)
B1 N1 C1 C2 -57.76(13)
N1 C1 C2 C3 58.01(14)
C1 C2 C3 C4 -56.04(15)
C2 C3 C4 B1 57.67(14)
O2 B1 C4 C3 56.10(14)
O1 B1 C4 C3 -170.85(10)
N1 B1 C4 C3 -55.96(12)
C1 N1 C5 C6 -54.88(13)
B1 N1 C5 C6 -179.37(9)
N1 C5 C6 C7 107.82(12)
N1 C5 C6 C11 -72.56(14)
C11 C6 C7 C8 0.27(18)
C5 C6 C7 C8 179.89(12)
C6 C7 C8 C9 -0.4(2)
C7 C8 C9 C10 0.1(2)
C8 C9 C10 C11 0.2(2)
C9 C10 C11 C6 -0.4(2)
C7 C6 C11 C10 0.11(18)
C5 C6 C11 C10 -179.51(11)
B1 O1 C12 C13 64.94(14)
O1 C12 C13 C14 -81.97(15)
C12 C13 C14 C15 60.41(16)
B1 O2 C15 C14 86.73(13)
C13 C14 C15 O2 -58.91(15)
C15' O2' B1' O1' -71.70(15)
C15' O2' B1' C4' 59.44(16)
C15' O2' B1' N1' 173.11(11)
C12' O1' B1' O2' -3.08(15)
C12' O1' B1' C4' -136.72(11)
C12' O1' B1' N1' 109.51(11)
C5' N1' B1' O2' 60.36(13)
C1' N1' B1' O2' -65.07(13)
C5' N1' B1' O1' -60.20(13)
C1' N1' B1' O1' 174.36(11)
C5' N1' B1' C4' -177.96(11)
C1' N1' B1' C4' 56.61(14)
C5' N1' C1' C2' 174.75(12)
B1' N1' C1' C2' -58.48(16)
N1' C1' C2' C3' 58.26(19)
C1' C2' C3' C4' -56.9(2)
C2' C3' C4' B1' 58.87(19)
O2' B1' C4' C3' 54.83(16)
O1' B1' C4' C3' -172.40(11)
N1' B1' C4' C3' -57.41(14)
C1' N1' C5' C6' -57.38(15)
B1' N1' C5' C6' 177.49(11)
N1' C5' C6' C11' 122.01(15)
N1' C5' C6' C7' -58.21(17)
C11' C6' C7' C8' -0.6(2)
C5' C6' C7' C8' 179.58(12)
C6' C7' C8' C9' 0.2(2)
C7' C8' C9' C10' 0.1(2)
C8' C9' C10' C11' 0.1(3)
C7' C6' C11' C10' 0.8(2)
C5' C6' C11' C10' -179.43(15)
C9' C10' C11' C6' -0.5(3)
B1' O1' C12' C13' 67.47(16)
O1' C12' C13' C14' -80.56(18)
C12' C13' C14' C15' 58.68(19)
B1' O2' C15' C14' 89.22(15)
C13' C14' C15' O2' -60.31(18)
